data_4024822
loop_
_publ_author_name
'Christopher W. Bond'
'Alexander J. Cresswell'
'Stephen G. Davies'
'Ai M. Fletcher'
'Wataru Kurosawa'
'James A. Lee'
'Paul M. Roberts'
'Angela J. Russell'
'Andrew D. Smith'
'James E. Thomson'

_publ_contact_author_address
;Department of Chemistry
University of Oxford
Chemistry Research laboratory
Mansfield Road
Oxford
OX1 3TA
UK
;
_publ_contact_author_email steve.davies@chem.ox.ac.uk
_publ_contact_author_fax '+44 1865 275633'
_publ_contact_author_name 'Stephen G. Davies'
_publ_contact_author_phone '+44 1865 275695'
_publ_section_title
;
Ammonium-Directed Oxidation of Cyclic Allylic and Homoallylic Amines
;
_journal_name_full 'Journal of Organic Chemistry'
_journal_page_first 6735
_journal_page_last 6748
_journal_paper_doi 10.1021/jo9012783
_journal_volume 74
_journal_year 2009
_chemical_formula_moiety 'C23 H29 N1 O3'
_chemical_formula_sum 'C23 H29 N O3'
_chemical_formula_weight 367.49
_space_group_IT_number 14
_symmetry_cell_setting monoclinic
_symmetry_space_group_name_Hall '-P 2yab'
_symmetry_space_group_name_H-M 'P 1 21/a 1'
_atom_sites_solution_hydrogens geom
_atom_sites_solution_primary direct
_audit_creation_date 09-03-16
_audit_creation_method CRYSTALS_ver_12.85
_cell_angle_alpha 90
_cell_angle_beta 98.2573(11)
_cell_angle_gamma 90
_cell_formula_units_Z 4
_cell_length_a 8.7731(2)
_cell_length_b 22.3043(6)
_cell_length_c 10.5826(3)
_cell_measurement_reflns_used 4469
_cell_measurement_temperature 150
_cell_measurement_theta_max 27
_cell_measurement_theta_min 5
_cell_volume 2049.31(9)
_computing_cell_refinement 'DENZO/SCALEPACK (Otwinowski & Minor, 1997)'
_computing_data_collection 'COLLECT (Nonius, 1997-2001).'
_computing_data_reduction 'DENZO/SCALEPACK (Otwinowski & Minor, 1997)'
_computing_molecular_graphics 'CAMERON (Watkin et al., 1996)'
_computing_publication_material 'CRYSTALS (Betteridge et al., 2003)'
_computing_structure_refinement 'CRYSTALS (Betteridge et al., 2003)'
_computing_structure_solution 'USER DEFINED STRUCTURE SOLUTION'
_diffrn_ambient_temperature 150
_diffrn_measured_fraction_theta_full 0.989
_diffrn_measured_fraction_theta_max 0.986
_diffrn_measurement_device 'Nonius KappaCCD'
_diffrn_measurement_device_type Area
_diffrn_measurement_method \w
_diffrn_radiation_monochromator graphite
_diffrn_radiation_type 'Mo K\a'
_diffrn_radiation_wavelength 0.71073
_diffrn_reflns_av_R_equivalents 0.046
_diffrn_reflns_limit_h_max 11
_diffrn_reflns_limit_h_min -11
_diffrn_reflns_limit_k_max 28
_diffrn_reflns_limit_k_min -28
_diffrn_reflns_limit_l_max 13
_diffrn_reflns_limit_l_min -13
_diffrn_reflns_number 8654
_diffrn_reflns_theta_full 25.547
_diffrn_reflns_theta_max 27.470
_diffrn_reflns_theta_min 5.138
_diffrn_standards_number 0
_exptl_absorpt_coefficient_mu 0.078
_exptl_absorpt_correction_T_max 1.00
_exptl_absorpt_correction_T_min 0.98
_exptl_absorpt_correction_type multi-scan
_exptl_absorpt_process_details 'DENZO/SCALEPACK (Otwinowski & Minor, 1997)'
_exptl_crystal_colour colourless
_exptl_crystal_density_diffrn 1.191
_exptl_crystal_density_method 'not measured'
_exptl_crystal_description plate
_exptl_crystal_F_000 792
_exptl_crystal_size_max 0.20
_exptl_crystal_size_mid 0.20
_exptl_crystal_size_min 0.05
_refine_diff_density_max 0.15
_refine_diff_density_min -0.16
_refine_ls_extinction_method None
_refine_ls_goodness_of_fit_ref 1.1234
_refine_ls_hydrogen_treatment constr
_refine_ls_matrix_type full
_refine_ls_number_parameters 244
_refine_ls_number_reflns 2475
_refine_ls_number_restraints 0
_refine_ls_R_factor_all 0.1062
_refine_ls_R_factor_gt 0.0493
_refine_ls_shift/su_max 0.000364
_refine_ls_structure_factor_coef F
_refine_ls_weighting_details
;
 Method, part 1, Chebychev polynomial, (Watkin, 1994, Prince, 1982) 
 [weight] = 1.0/[A~0~*T~0~(x)+A~1~*T~1~(x) ... +A~n-1~]*T~n-1~(x)] 
 where A~i~ are the Chebychev coefficients listed below and x= Fcalc/Fmax 
 Method = Robust Weighting (Prince, 1982) 
 W = [weight] * [1-(deltaF/6*sigmaF)^2^]^2^ 
 A~i~ are: 
 0.321 0.144 0.977E-01 
;
_refine_ls_weighting_scheme calc
_refine_ls_wR_factor_all 0.1124
_refine_ls_wR_factor_gt 0.0483
_refine_ls_wR_factor_ref 0.0481
_reflns_limit_h_max 11
_reflns_limit_h_min -11
_reflns_limit_k_max 28
_reflns_limit_k_min 0
_reflns_limit_l_max 13
_reflns_limit_l_min 0
_reflns_number_gt 2632
_reflns_number_total 4631
_reflns_threshold_expression I>2.0\s(I)
_oxford_diffrn_Wilson_B_factor 0.00
_oxford_diffrn_Wilson_scale 0.00
_oxford_refine_ls_r_factor_ref 0.0451
_oxford_refine_ls_scale 0.3635(7)
_oxford_reflns_number_all 4631
_oxford_reflns_threshold_expression_ref I>2.5\s(I)
_oxford_structure_analysis_title '3161656 SGD236'
_cod_data_source_file jo9012783_si_017.cif
_cod_data_source_block 1
_cod_depositor_comments
;
The following automatic conversions were performed:
'_symmetry_cell_setting' value 'Monoclinic' changed to 'monoclinic'
according to '/home/saulius/struct/CIF-dictionaries/cif_core.dic'
dictionary named 'cif_core.dic' version 2.4.1 from 2010-06-29.

Automatic conversion script
Id: cif_fix_enum 1527 2010-12-29 10:47:43Z saulius 
;
_cod_original_sg_symbol_H-M 'P 1 21/a 1 '
_cod_original_formula_sum 'C23 H29 N1 O3'
_cod_database_code 4024822

loop_
_symmetry_equiv_pos_as_xyz
x,y,z
-x,-y,-z
-x+1/2,y+1/2,-z
x+1/2,-y+1/2,z

loop_
_atom_site_label
_atom_site_type_symbol
_atom_site_fract_x
_atom_site_fract_y
_atom_site_fract_z
_atom_site_U_iso_or_equiv
_atom_site_occupancy
_atom_site_adp_type
_atom_site_refinement_flags_posn
_atom_site_refinement_flags_adp
_atom_site_refinement_flags_occupancy
_atom_site_disorder_assembly
_atom_site_disorder_group
_oxford_atom_site_special_shape
_atom_site_attached_hydrogens
O1 O 0.37627(16) 0.49823(7) 0.83866(14) 0.0421 1.0000 Uani . . . . . . .
C2 C 0.4232(2) 0.49827(9) 0.7363(2) 0.0353 1.0000 Uani . . . . . . .
O3 O 0.57317(15) 0.49583(6) 0.72410(13) 0.0356 1.0000 Uani . . . . . . .
C4 C 0.6845(2) 0.49203(9) 0.84203(19) 0.0331 1.0000 Uani . . . . . . .
C5 C 0.8237(2) 0.45782(9) 0.8088(2) 0.0339 1.0000 Uani . . . . . . .
C6 C 0.7804(2) 0.39452(10) 0.7607(2) 0.0362 1.0000 Uani . . . . . . .
N7 N 0.73064(19) 0.35627(8) 0.86032(17) 0.0361 1.0000 Uani . . . . . . .
C8 C 0.6439(2) 0.30373(10) 0.8047(2) 0.0416 1.0000 Uani . . . . . . .
C9 C 0.4847(2) 0.31951(10) 0.7386(2) 0.0386 1.0000 Uani . . . . . . .
C10 C 0.3745(2) 0.34298(10) 0.8082(2) 0.0411 1.0000 Uani . . . . . . .
C11 C 0.2269(2) 0.35536(11) 0.7498(2) 0.0441 1.0000 Uani . . . . . . .
C12 C 0.1851(3) 0.34506(10) 0.6201(2) 0.0443 1.0000 Uani . . . . . . .
C13 C 0.2932(3) 0.32248(10) 0.5499(2) 0.0448 1.0000 Uani . . . . . . .
C14 C 0.4412(3) 0.30941(10) 0.6088(2) 0.0436 1.0000 Uani . . . . . . .
C15 C 0.8627(2) 0.33611(10) 0.9519(2) 0.0381 1.0000 Uani . . . . . . .
C16 C 0.8213(2) 0.32295(9) 1.0826(2) 0.0380 1.0000 Uani . . . . . . .
C17 C 0.7038(2) 0.35357(10) 1.1304(2) 0.0403 1.0000 Uani . . . . . . .
C18 C 0.6780(3) 0.34536(10) 1.2554(2) 0.0454 1.0000 Uani . . . . . . .
C19 C 0.7695(3) 0.30668(12) 1.3357(2) 0.0522 1.0000 Uani . . . . . . .
C20 C 0.8856(3) 0.27547(12) 1.2886(3) 0.0581 1.0000 Uani . . . . . . .
C21 C 0.9107(3) 0.28291(11) 1.1632(2) 0.0491 1.0000 Uani . . . . . . .
C22 C 0.9069(2) 0.49297(10) 0.7145(2) 0.0393 1.0000 Uani . . . . . . .
C23 C 0.9480(2) 0.55614(10) 0.7627(2) 0.0426 1.0000 Uani . . . . . . .
C24 C 0.8059(3) 0.58983(10) 0.7925(2) 0.0429 1.0000 Uani . . . . . . .
C25 C 0.7230(2) 0.55585(10) 0.8864(2) 0.0374 1.0000 Uani . . . . . . .
O26 O 0.82204(16) 0.55424(7) 1.00642(14) 0.0419 1.0000 Uani . . . . . . .
C27 C 0.3256(2) 0.50107(11) 0.6093(2) 0.0436 1.0000 Uani . . . . . . .
H41 H 0.6348 0.4703 0.9085 0.0413 1.0000 Uiso R . . . . . .
H51 H 0.8979 0.4543 0.8912 0.0425 1.0000 Uiso R . . . . . .
H62 H 0.8724 0.3749 0.7305 0.0463 1.0000 Uiso R . . . . . .
H61 H 0.6902 0.3976 0.6888 0.0455 1.0000 Uiso R . . . . . .
H82 H 0.6334 0.2754 0.8771 0.0510 1.0000 Uiso R . . . . . .
H81 H 0.7048 0.2834 0.7418 0.0509 1.0000 Uiso R . . . . . .
H101 H 0.4056 0.3503 0.8990 0.0532 1.0000 Uiso R . . . . . .
H111 H 0.1506 0.3713 0.7991 0.0555 1.0000 Uiso R . . . . . .
H121 H 0.0817 0.3532 0.5790 0.0524 1.0000 Uiso R . . . . . .
H131 H 0.2651 0.3154 0.4592 0.0559 1.0000 Uiso R . . . . . .
H141 H 0.5176 0.2934 0.5596 0.0539 1.0000 Uiso R . . . . . .
H152 H 0.9421 0.3686 0.9640 0.0471 1.0000 Uiso R . . . . . .
H151 H 0.9086 0.2991 0.9177 0.0477 1.0000 Uiso R . . . . . .
H171 H 0.6394 0.3808 1.0736 0.0510 1.0000 Uiso R . . . . . .
H181 H 0.5950 0.3668 1.2868 0.0567 1.0000 Uiso R . . . . . .
H191 H 0.7525 0.3018 1.4235 0.0640 1.0000 Uiso R . . . . . .
H201 H 0.9507 0.2484 1.3436 0.0705 1.0000 Uiso R . . . . . .
H211 H 0.9912 0.2607 1.1304 0.0597 1.0000 Uiso R . . . . . .
H222 H 1.0044 0.4720 0.7028 0.0485 1.0000 Uiso R . . . . . .
H221 H 0.8357 0.4961 0.6299 0.0480 1.0000 Uiso R . . . . . .
H231 H 1.0230 0.5526 0.8441 0.0522 1.0000 Uiso R . . . . . .
H232 H 0.9973 0.5790 0.6979 0.0527 1.0000 Uiso R . . . . . .
H242 H 0.8343 0.6303 0.8266 0.0534 1.0000 Uiso R . . . . . .
H241 H 0.7316 0.5939 0.7110 0.0533 1.0000 Uiso R . . . . . .
H251 H 0.6236 0.5772 0.8973 0.0462 1.0000 Uiso R . . . . . .
H272 H 0.3764 0.5249 0.5506 0.0678 1.0000 Uiso R . . . . . .
H271 H 0.2264 0.5191 0.6201 0.0679 1.0000 Uiso R . . . . . .
H273 H 0.3082 0.4603 0.5760 0.0682 1.0000 Uiso R . . . . . .
H261 H 0.7685 0.5350 1.0563 0.0639 1.0000 Uiso R . . . . . .

loop_
_atom_site_aniso_label
_atom_site_aniso_U_11
_atom_site_aniso_U_22
_atom_site_aniso_U_33
_atom_site_aniso_U_23
_atom_site_aniso_U_13
_atom_site_aniso_U_12
O1 0.0339(8) 0.0525(9) 0.0411(9) -0.0005(8) 0.0098(7) -0.0004(7)
C2 0.0303(10) 0.0349(11) 0.0406(12) 0.0011(10) 0.0045(9) -0.0012(9)
O3 0.0262(7) 0.0465(8) 0.0332(8) 0.0024(7) 0.0009(6) -0.0001(6)
C4 0.0290(10) 0.0413(12) 0.0279(10) 0.0007(9) 0.0005(8) -0.0010(9)
C5 0.0272(10) 0.0391(12) 0.0348(11) 0.0010(9) 0.0023(8) 0.0000(8)
C6 0.0301(10) 0.0395(12) 0.0387(13) 0.0001(9) 0.0042(9) 0.0009(9)
N7 0.0304(9) 0.0346(9) 0.0423(10) 0.0010(8) 0.0015(8) -0.0006(7)
C8 0.0339(11) 0.0372(12) 0.0534(14) -0.0053(10) 0.0053(10) -0.0003(9)
C9 0.0337(11) 0.0335(11) 0.0484(14) -0.0046(10) 0.0055(9) -0.0040(9)
C10 0.0374(11) 0.0414(12) 0.0444(14) -0.0071(10) 0.0055(10) -0.0028(10)
C11 0.0334(11) 0.0460(14) 0.0536(15) -0.0073(11) 0.0091(10) -0.0005(10)
C12 0.0354(11) 0.0428(13) 0.0526(15) -0.0044(11) -0.0016(10) -0.0001(10)
C13 0.0446(13) 0.0458(13) 0.0425(13) -0.0052(11) 0.0007(10) -0.0043(10)
C14 0.0410(12) 0.0446(13) 0.0463(14) -0.0086(11) 0.0098(10) -0.0025(10)
C15 0.0289(10) 0.0408(12) 0.0432(13) 0.0036(10) 0.0002(9) 0.0016(9)
C16 0.0338(11) 0.0349(11) 0.0445(13) 0.0037(10) 0.0030(9) -0.0033(9)
C17 0.0356(11) 0.0390(12) 0.0460(14) 0.0017(10) 0.0051(10) 0.0014(9)
C18 0.0438(13) 0.0428(13) 0.0507(15) -0.0004(11) 0.0106(11) -0.0009(10)
C19 0.0498(14) 0.0583(16) 0.0497(15) 0.0115(12) 0.0108(11) -0.0010(12)
C20 0.0487(15) 0.0641(17) 0.0620(17) 0.0251(14) 0.0098(13) 0.0104(13)
C21 0.0438(13) 0.0483(14) 0.0567(16) 0.0143(12) 0.0126(11) 0.0077(11)
C22 0.0313(10) 0.0469(13) 0.0406(12) 0.0034(10) 0.0080(9) -0.0016(9)
C23 0.0377(11) 0.0442(13) 0.0460(14) 0.0067(11) 0.0067(10) -0.0040(10)
C24 0.0407(12) 0.0397(12) 0.0484(14) 0.0043(10) 0.0061(10) -0.0046(10)
C25 0.0320(10) 0.0405(12) 0.0385(12) -0.0003(10) 0.0013(9) 0.0000(9)
O26 0.0361(8) 0.0496(9) 0.0388(9) -0.0032(7) 0.0020(6) -0.0072(7)
C27 0.0326(10) 0.0553(14) 0.0412(13) 0.0005(11) -0.0003(9) -0.0014(10)

loop_
_atom_type_symbol
_atom_type_scat_dispersion_real
_atom_type_scat_dispersion_imag
_atom_type_scat_Cromer_Mann_a1
_atom_type_scat_Cromer_Mann_b1
_atom_type_scat_Cromer_Mann_a2
_atom_type_scat_Cromer_Mann_b2
_atom_type_scat_Cromer_Mann_a3
_atom_type_scat_Cromer_Mann_b3
_atom_type_scat_Cromer_Mann_a4
_atom_type_scat_Cromer_Mann_b4
_atom_type_scat_Cromer_Mann_c
_atom_type_scat_source
C 0.0033 0.0016 2.3100 20.8439 1.0200 10.2075 1.5886 0.5687 0.8650 51.6512 0.2156 'International Tables Vol C 4.2.6.8 and 6.1.1.4'
H 0.0000 0.0000 0.4930 10.5109 0.3229 26.1257 0.1402 3.1424 0.0408 57.7998 0.0030 'International Tables Vol C 4.2.6.8 and 6.1.1.4'
N 0.0061 0.0033 12.2126 0.0057 3.1322 9.8933 2.0125 28.9975 1.1663 0.5826 -11.5290 'International Tables Vol C 4.2.6.8 and 6.1.1.4'
O 0.0106 0.0060 3.0485 13.2771 2.2868 5.7011 1.5463 0.3239 0.8670 32.9089 0.2508 'International Tables Vol C 4.2.6.8 and 6.1.1.4'

loop_
_geom_angle_atom_site_label_1
_geom_angle_site_symmetry_1
_geom_angle_atom_site_label_2
_geom_angle_site_symmetry_2
_geom_angle_atom_site_label_3
_geom_angle_site_symmetry_3
_geom_angle
_geom_angle_publ_flag
O1 . C2 . O3 . 123.32(19) yes
O1 . C2 . C27 . 125.59(18) yes
O3 . C2 . C27 . 111.09(18) yes
C2 . O3 . C4 . 117.44(15) yes
O3 . C4 . C5 . 106.83(15) yes
O3 . C4 . C25 . 107.37(16) yes
C5 . C4 . C25 . 112.94(16) yes
O3 . C4 . H41 . 108.7 no
C5 . C4 . H41 . 111.2 no
C25 . C4 . H41 . 109.6 no
C4 . C5 . C6 . 111.71(16) yes
C4 . C5 . C22 . 111.48(17) yes
C6 . C5 . C22 . 111.94(17) yes
C4 . C5 . H51 . 106.1 no
C6 . C5 . H51 . 108.2 no
C22 . C5 . H51 . 107.0 no
C5 . C6 . N7 . 112.47(17) yes
C5 . C6 . H62 . 109.5 no
N7 . C6 . H62 . 108.0 no
C5 . C6 . H61 . 108.4 no
N7 . C6 . H61 . 107.2 no
H62 . C6 . H61 . 111.2 no
C6 . N7 . C8 . 111.40(17) yes
C6 . N7 . C15 . 111.29(16) yes
C8 . N7 . C15 . 109.45(17) yes
N7 . C8 . C9 . 112.93(18) yes
N7 . C8 . H82 . 107.1 no
C9 . C8 . H82 . 108.6 no
N7 . C8 . H81 . 109.0 no
C9 . C8 . H81 . 109.8 no
H82 . C8 . H81 . 109.3 no
C8 . C9 . C10 . 120.5(2) yes
C8 . C9 . C14 . 121.6(2) yes
C10 . C9 . C14 . 117.9(2) yes
C9 . C10 . C11 . 120.9(2) yes
C9 . C10 . H101 . 117.7 no
C11 . C10 . H101 . 121.4 no
C10 . C11 . C12 . 120.5(2) yes
C10 . C11 . H111 . 120.4 no
C12 . C11 . H111 . 119.0 no
C11 . C12 . C13 . 119.2(2) yes
C11 . C12 . H121 . 120.9 no
C13 . C12 . H121 . 120.0 no
C12 . C13 . C14 . 120.4(2) yes
C12 . C13 . H131 . 119.7 no
C14 . C13 . H131 . 119.9 no
C9 . C14 . C13 . 121.0(2) yes
C9 . C14 . H141 . 118.4 no
C13 . C14 . H141 . 120.6 no
N7 . C15 . C16 . 113.18(17) yes
N7 . C15 . H152 . 109.3 no
C16 . C15 . H152 . 106.2 no
N7 . C15 . H151 . 109.4 no
C16 . C15 . H151 . 109.3 no
H152 . C15 . H151 . 109.4 no
C15 . C16 . C17 . 121.77(19) yes
C15 . C16 . C21 . 119.77(19) yes
C17 . C16 . C21 . 118.2(2) yes
C16 . C17 . C18 . 120.9(2) yes
C16 . C17 . H171 . 118.3 no
C18 . C17 . H171 . 120.8 no
C17 . C18 . C19 . 120.6(2) yes
C17 . C18 . H181 . 119.7 no
C19 . C18 . H181 . 119.7 no
C18 . C19 . C20 . 118.9(2) yes
C18 . C19 . H191 . 120.3 no
C20 . C19 . H191 . 120.8 no
C19 . C20 . C21 . 120.7(2) yes
C19 . C20 . H201 . 119.9 no
C21 . C20 . H201 . 119.3 no
C16 . C21 . C20 . 120.6(2) yes
C16 . C21 . H211 . 118.9 no
C20 . C21 . H211 . 120.5 no
C5 . C22 . C23 . 111.49(18) yes
C5 . C22 . H222 . 109.7 no
C23 . C22 . H222 . 108.0 no
C5 . C22 . H221 . 108.6 no
C23 . C22 . H221 . 108.6 no
H222 . C22 . H221 . 110.5 no
C22 . C23 . C24 . 111.27(18) yes
C22 . C23 . H231 . 107.9 no
C24 . C23 . H231 . 108.3 no
C22 . C23 . H232 . 110.3 no
C24 . C23 . H232 . 109.6 no
H231 . C23 . H232 . 109.4 no
C23 . C24 . C25 . 111.85(19) yes
C23 . C24 . H242 . 110.7 no
C25 . C24 . H242 . 109.6 no
C23 . C24 . H241 . 108.4 no
C25 . C24 . H241 . 107.0 no
H242 . C24 . H241 . 109.1 no
C4 . C25 . C24 . 111.81(18) yes
C4 . C25 . O26 . 109.25(16) yes
C24 . C25 . O26 . 107.85(17) yes
C4 . C25 . H251 . 108.5 no
C24 . C25 . H251 . 109.9 no
O26 . C25 . H251 . 109.5 no
C25 . O26 . H261 . 103.8 no
C2 . C27 . H272 . 110.0 no
C2 . C27 . H271 . 108.5 no
H272 . C27 . H271 . 110.2 no
C2 . C27 . H273 . 109.0 no
H272 . C27 . H273 . 109.9 no
H271 . C27 . H273 . 109.1 no

loop_
_geom_bond_atom_site_label_1
_geom_bond_site_symmetry_1
_geom_bond_atom_site_label_2
_geom_bond_site_symmetry_2
_geom_bond_distance
_geom_bond_publ_flag
O1 . C2 . 1.212(2) yes
C2 . O3 . 1.342(2) yes
C2 . C27 . 1.488(3) yes
O3 . C4 . 1.472(2) yes
C4 . C5 . 1.523(3) yes
C4 . C25 . 1.522(3) yes
C4 . H41 . 1.004 no
C5 . C6 . 1.530(3) yes
C5 . C22 . 1.534(3) yes
C5 . H51 . 1.014 no
C6 . N7 . 1.470(3) yes
C6 . H62 . 1.010 no
C6 . H61 . 1.018 no
N7 . C8 . 1.473(3) yes
N7 . C15 . 1.470(3) yes
C8 . C9 . 1.511(3) yes
C8 . H82 . 1.007 no
C8 . H81 . 1.018 no
C9 . C10 . 1.398(3) yes
C9 . C14 . 1.391(3) yes
C10 . C11 . 1.380(3) yes
C10 . H101 . 0.974 no
C11 . C12 . 1.387(3) yes
C11 . H111 . 0.973 no
C12 . C13 . 1.381(3) yes
C12 . H121 . 0.965 no
C13 . C14 . 1.388(3) yes
C13 . H131 . 0.969 no
C14 . H141 . 0.974 no
C15 . C16 . 1.508(3) yes
C15 . H152 . 1.000 no
C15 . H151 . 1.008 no
C16 . C17 . 1.391(3) yes
C16 . C21 . 1.396(3) yes
C17 . C18 . 1.385(3) yes
C17 . H171 . 0.975 no
C18 . C19 . 1.384(3) yes
C18 . H181 . 0.969 no
C19 . C20 . 1.385(4) yes
C19 . H191 . 0.967 no
C20 . C21 . 1.386(3) yes
C20 . H201 . 0.967 no
C21 . H211 . 0.968 no
C22 . C23 . 1.524(3) yes
C22 . H222 . 0.998 no
C22 . H221 . 1.017 no
C23 . C24 . 1.527(3) yes
C23 . H231 . 1.009 no
C23 . H232 . 1.002 no
C24 . C25 . 1.516(3) yes
C24 . H242 . 0.990 no
C24 . H241 . 1.008 no
C25 . O26 . 1.433(2) yes
C25 . H251 . 1.014 no
O26 . H261 . 0.869 no
C27 . H272 . 0.974 no
C27 . H271 . 0.979 no
C27 . H273 . 0.978 no

loop_
_geom_hbond_atom_site_label_D
_geom_hbond_site_symmetry_D
_geom_hbond_atom_site_label_H
_geom_hbond_site_symmetry_H
_geom_hbond_atom_site_label_A
_geom_hbond_site_symmetry_A
_geom_hbond_angle_DHA
_geom_hbond_distance_DH
_geom_hbond_distance_HA
_geom_hbond_distance_DA
_geom_hbond_publ_flag
C5 . H51 . O26 2_767 146 1.01 2.55 3.436(3) yes
O26 . H261 . O1 2_667 171 0.87 1.95 2.811(3) yes
